data_1564913
loop_
_publ_author_name
'Bara, Dominic'
'Meekel, Emily G.'
'Pakamor\.e, Ignas'
'Wilson, Claire'
'Ling, Sanliang'
'Forgan, Ross S.'

_publ_section_title
;
 Exploring and expanding the Fe-terephthalate metal-organic framework
 phase space by coordination and oxidation modulation.
;
_journal_issue 12
_journal_name_full 'Materials horizons'
_journal_page_first 3377
_journal_page_last 3386
_journal_paper_doi 10.1039/d1mh01663f
_journal_volume 8
_journal_year 2021
_chemical_formula_moiety 'C11 H11 Fe  N  O5'
_chemical_formula_sum 'C11 H11 Fe N O5'
_chemical_formula_weight 293.06
_space_group_crystal_system orthorhombic
_space_group_IT_number 62
_space_group_name_Hall '-P 2ac 2n'
_space_group_name_H-M_alt 'P n m a'
_atom_sites_solution_hydrogens geom
_atom_sites_solution_primary dual
_audit_block_doi 10.5517/ccdc.csd.cc28391r
_audit_creation_date 2019-09-05
_audit_creation_method
;
Olex2 1.2
(compiled 2018.05.29 svn.r3508 for OlexSys, GUI svn.r5506)
;
_audit_update_record
;
2021-06-07 deposited with the CCDC.	2021-10-12 downloaded from the CCDC.
;
_cell_angle_alpha 90
_cell_angle_beta 90
_cell_angle_gamma 90
_cell_formula_units_Z 4
_cell_length_a 19.4334(19)
_cell_length_b 7.2431(7)
_cell_length_c 8.7675(9)
_cell_measurement_reflns_used 9927
_cell_measurement_temperature 150
_cell_measurement_theta_max 28.30
_cell_measurement_theta_min 2.55
_cell_volume 1234.1(2)
_computing_cell_refinement 'SAINT V8.37A (Bruker-AXS, 2016)'
_computing_data_collection 'APEX3 Ver. 2016.9-0 (Bruker-AXS, 2016)'
_computing_data_reduction 'APEX3 Ver. 2016.9-0 (Bruker-AXS, 2016)'
_computing_molecular_graphics 'Olex2 (Dolomanov et al., 2009)'
_computing_publication_material 'Olex2 (Dolomanov et al., 2009)'
_computing_structure_refinement 'XL (Sheldrick, 2008)'
_computing_structure_solution 'XT (Sheldrick, 2015)'
_diffrn_ambient_temperature 150
_diffrn_detector 'charge integrating pixel array detector'
_diffrn_detector_area_resol_mean 7.4074
_diffrn_detector_type 'Bruker PHOTON II'
_diffrn_measured_fraction_theta_full 0.999
_diffrn_measured_fraction_theta_max 0.999
_diffrn_measurement_device 'four-circle diffractometer'
_diffrn_measurement_device_type 'Bruker D8 VENTURE'
_diffrn_measurement_method '\f and \w scans'
_diffrn_radiation_collimation 'focusing mirrors'
_diffrn_radiation_monochromator 'multilayer mirror optics'
_diffrn_radiation_type MoK\a
_diffrn_radiation_wavelength 0.71073
_diffrn_reflns_av_R_equivalents 0.0326
_diffrn_reflns_av_unetI/netI 0.0149
_diffrn_reflns_Laue_measured_fraction_full 0.999
_diffrn_reflns_Laue_measured_fraction_max 0.999
_diffrn_reflns_limit_h_max 25
_diffrn_reflns_limit_h_min -25
_diffrn_reflns_limit_k_max 9
_diffrn_reflns_limit_k_min -9
_diffrn_reflns_limit_l_max 11
_diffrn_reflns_limit_l_min -11
_diffrn_reflns_number 24397
_diffrn_reflns_point_group_measured_fraction_full 0.999
_diffrn_reflns_point_group_measured_fraction_max 0.999
_diffrn_reflns_theta_full 25.242
_diffrn_reflns_theta_max 28.303
_diffrn_reflns_theta_min 2.549
_diffrn_source 'microfocus sealed tube'
_diffrn_source_type 'INCOATEC I\ms 3.0'
_diffrn_standards_number 0
_exptl_absorpt_coefficient_mu 1.233
_exptl_absorpt_correction_T_max 0.7457
_exptl_absorpt_correction_T_min 0.7001
_exptl_absorpt_correction_type multi-scan
_exptl_absorpt_process_details
'SADABS-2016/2 (Bruker,2016/2) was used for absorption correction. wR2(int) was 0.0685 before and 0.0509 after correction. The Ratio of minimum to maximum transmission is 0.9388. The \l/2 correction factor is Not present.'
_exptl_crystal_colour yellow
_exptl_crystal_density_diffrn 1.577
_exptl_crystal_description block
_exptl_crystal_F_000 600
_exptl_crystal_size_max 0.08
_exptl_crystal_size_mid 0.07
_exptl_crystal_size_min 0.03
_refine_diff_density_max 0.700
_refine_diff_density_min -0.374
_refine_diff_density_rms 0.072
_refine_ls_extinction_method none
_refine_ls_goodness_of_fit_ref 1.119
_refine_ls_hydrogen_treatment constr
_refine_ls_matrix_type full
_refine_ls_number_parameters 99
_refine_ls_number_reflns 1654
_refine_ls_number_restraints 3
_refine_ls_restrained_S_all 1.120
_refine_ls_R_factor_all 0.0357
_refine_ls_R_factor_gt 0.0323
_refine_ls_shift/su_max 0.002
_refine_ls_shift/su_mean 0.000
_refine_ls_structure_factor_coef Fsqd
_refine_ls_weighting_details 'w=1/[\s^2^(Fo^2^)+(0.0482P)^2^+1.0827P] where P=(Fo^2^+2Fc^2^)/3'
_refine_ls_weighting_scheme calc
_refine_ls_wR_factor_gt 0.0939
_refine_ls_wR_factor_ref 0.0967
_reflns_Friedel_coverage 0.000
_reflns_number_gt 1477
_reflns_number_total 1654
_reflns_threshold_expression 'I > 2\s(I)'
_cod_data_source_file d1mh01663f2.cif
_cod_data_source_block FeDMFBDC
_cod_depositor_comments 'Adding full bibliography for 1564910--1564914.cif.'
_cod_database_code 1564913
_shelx_shelxl_version_number 2018/3
_shelx_space_group_comment
;
The symmetry employed for this shelxl refinement is uniquely defined
by the following loop, which should always be used as a source of
symmetry information in preference to the above space-group names.
They are only intended as comments.
;
_shelx_estimated_absorpt_t_max 0.964
_shelx_estimated_absorpt_t_min 0.908
_olex2_refinement_description
;
1. Fixed Uiso
 At 1.2 times of:
  All C(H) groups
 At 1.5 times of:
  All C(H,H,H) groups
2. Restrained distances
 N3S-C4S
 1.454 with sigma of 0.02
 N3S-C2S
 1.346 with sigma of 0.02
 O1S-C2S
 1.254 with sigma of 0.02
3. Others
 Fixed Sof: H4SA(0.5) H4SB(0.5) H4SC(0.5) H5SA(0.5) H5SB(0.5) H5SC(0.5)
4.a Aromatic/amide H refined with riding coordinates:
 C2S(H2S), C3(H3), C4(H4)
4.b Idealised Me refined as rotating group:
 C4S(H4SA,H4SB,H4SC), C5S(H5SA,H5SB,H5SC)
;
_olex2_submission_special_instructions 'No special instructions were received'

loop_
_space_group_symop_operation_xyz
'x, y, z'
'-x+1/2, -y, z+1/2'
'-x, y+1/2, -z'
'x+1/2, -y+1/2, -z+1/2'
'-x, -y, -z'
'x-1/2, y, -z-1/2'
'x, -y-1/2, z'
'-x-1/2, y-1/2, z-1/2'

loop_
_atom_site_label
_atom_site_type_symbol
_atom_site_fract_x
_atom_site_fract_y
_atom_site_fract_z
_atom_site_U_iso_or_equiv
_atom_site_adp_type
_atom_site_occupancy
_atom_site_site_symmetry_order
_atom_site_calc_flag
_atom_site_refinement_flags_posn
_atom_site_refinement_flags_adp
_atom_site_refinement_flags_occupancy
_atom_site_disorder_assembly
_atom_site_disorder_group
Fe1 Fe 0.500000 0.500000 0.500000 0.00971(13) Uani 1 2 d S T P . .
O1S O 0.49551(7) 0.750000 0.3611(2) 0.0156(3) Uani 1 2 d DS T P . .
O1 O 0.58348(6) 0.59553(16) 0.62110(14) 0.0196(3) Uani 1 1 d . . . . .
O2 O 0.92612(6) 0.90446(16) 0.84403(14) 0.0203(3) Uani 1 1 d . . . . .
N3S N 0.49284(12) 0.750000 0.1024(3) 0.0267(5) Uani 1 2 d DS T P . .
C1 C 0.61135(11) 0.750000 0.6387(2) 0.0146(4) Uani 1 2 d S T P . .
C6 C 0.89781(11) 0.750000 0.8264(2) 0.0143(4) Uani 1 2 d S T P . .
C5 C 0.82350(11) 0.750000 0.7773(3) 0.0158(4) Uani 1 2 d S T P . .
C2 C 0.68578(11) 0.750000 0.6879(3) 0.0156(4) Uani 1 2 d S T P . .
C2S C 0.52445(15) 0.750000 0.2325(3) 0.0235(5) Uani 1 2 d DS T P . .
H2S H 0.573324 0.750000 0.230774 0.028 Uiso 1 2 calc RS T P . .
C3 C 0.72036(9) 0.9148(2) 0.7093(3) 0.0295(4) Uani 1 1 d . . . . .
H3 H 0.697142 1.028491 0.693038 0.035 Uiso 1 1 calc R . . . .
C4 C 0.78903(9) 0.9150(2) 0.7546(3) 0.0294(4) Uani 1 1 d . . . . .
H4 H 0.812314 1.028768 0.770008 0.035 Uiso 1 1 calc R . . . .
C4S C 0.41735(17) 0.750000 0.0963(4) 0.0454(8) Uani 1 2 d DS T P . .
H4SA H 0.398934 0.794699 0.193548 0.068 Uiso 0.5 1 calc GR . . A -1
H4SB H 0.400842 0.624182 0.077551 0.068 Uiso 0.5 1 calc GR . . A -1
H4SC H 0.401893 0.831119 0.013634 0.068 Uiso 0.5 1 calc GR . . A -1
C5S C 0.5283(2) 0.750000 -0.0433(4) 0.0432(8) Uani 1 2 d S T P . .
H5SA H 0.522908 0.870835 -0.092120 0.065 Uiso 0.5 1 calc GR . . B -1
H5SB H 0.508700 0.654179 -0.109129 0.065 Uiso 0.5 1 calc GR . . B -1
H5SC H 0.577336 0.724986 -0.026963 0.065 Uiso 0.5 1 calc GR . . B -1

loop_
_atom_site_aniso_label
_atom_site_aniso_U_11
_atom_site_aniso_U_22
_atom_site_aniso_U_33
_atom_site_aniso_U_23
_atom_site_aniso_U_13
_atom_site_aniso_U_12
Fe1 0.00626(19) 0.0113(2) 0.0116(2) -0.00116(10) 0.00033(9) -0.00053(9)
O1S 0.0209(8) 0.0129(8) 0.0129(8) 0.000 0.0011(6) 0.000
O1 0.0129(5) 0.0186(6) 0.0274(6) 0.0002(5) -0.0082(4) -0.0025(4)
O2 0.0148(5) 0.0192(6) 0.0267(6) -0.0004(5) -0.0101(4) -0.0025(4)
N3S 0.0402(13) 0.0255(12) 0.0144(10) 0.000 -0.0018(8) 0.000
C1 0.0101(9) 0.0190(11) 0.0146(9) 0.000 -0.0035(8) 0.000
C6 0.0111(9) 0.0183(11) 0.0136(9) 0.000 -0.0045(7) 0.000
C5 0.0110(9) 0.0171(10) 0.0194(10) 0.000 -0.0059(8) 0.000
C2 0.0111(9) 0.0169(11) 0.0189(10) 0.000 -0.0046(8) 0.000
C2S 0.0325(13) 0.0167(11) 0.0214(12) 0.000 0.0003(10) 0.000
C3 0.0164(8) 0.0153(8) 0.0567(12) 0.0001(8) -0.0140(8) 0.0029(6)
C4 0.0159(8) 0.0145(8) 0.0576(12) -0.0030(8) -0.0138(8) -0.0022(6)
C4S 0.0415(18) 0.062(2) 0.0326(16) 0.000 -0.0129(14) 0.000
C5S 0.070(2) 0.0412(18) 0.0184(13) 0.000 0.0057(15) 0.000

loop_
_atom_type_symbol
_atom_type_description
_atom_type_scat_dispersion_real
_atom_type_scat_dispersion_imag
_atom_type_scat_source
C C 0.0033 0.0016 'International Tables Vol C Tables 4.2.6.8 and 6.1.1.4'
H H 0.0000 0.0000 'International Tables Vol C Tables 4.2.6.8 and 6.1.1.4'
Fe Fe 0.3463 0.8444 'International Tables Vol C Tables 4.2.6.8 and 6.1.1.4'
N N 0.0061 0.0033 'International Tables Vol C Tables 4.2.6.8 and 6.1.1.4'
O O 0.0106 0.0060 'International Tables Vol C Tables 4.2.6.8 and 6.1.1.4'

loop_
_citation_id
_citation_doi
_citation_year
1 10.33774/chemrxiv-2021-lkt60 2021

loop_
_geom_angle_atom_site_label_1
_geom_angle_atom_site_label_2
_geom_angle_atom_site_label_3
_geom_angle
_geom_angle_site_symmetry_1
_geom_angle_site_symmetry_3
_geom_angle_publ_flag
O1S Fe1 O1S 180.0 . 5_666 ?
O1 Fe1 O1S 87.69(5) 5_666 . ?
O1 Fe1 O1S 92.31(5) 5_666 5_666 ?
O1 Fe1 O1S 87.69(5) . 5_666 ?
O1 Fe1 O1S 92.31(5) . . ?
O1 Fe1 O1 180.0 5_666 . ?
O1 Fe1 O2 95.29(5) 5_666 8_755 ?
O1 Fe1 O2 95.29(5) . 4_466 ?
O1 Fe1 O2 84.71(5) 5_666 4_466 ?
O1 Fe1 O2 84.71(5) . 8_755 ?
O2 Fe1 O1S 93.58(5) 8_755 5_666 ?
O2 Fe1 O1S 93.58(5) 4_466 . ?
O2 Fe1 O1S 86.42(5) 8_755 . ?
O2 Fe1 O1S 86.42(5) 4_466 5_666 ?
O2 Fe1 O2 180.00(4) 8_755 4_466 ?
Fe1 O1S Fe1 112.03(8) 3_656 . ?
C2S O1S Fe1 118.76(6) . 3_656 ?
C2S O1S Fe1 118.76(6) . . ?
C1 O1 Fe1 134.78(12) . . ?
C6 O2 Fe1 132.31(12) . 4_566 ?
C2S N3S C4S 120.4(3) . . ?
C2S N3S C5S 123.3(3) . . ?
C5S N3S C4S 116.3(3) . . ?
O1 C1 O1 126.57(19) . 7_575 ?
O1 C1 C2 116.71(10) . . ?
O1 C1 C2 116.71(10) 7_575 . ?
O2 C6 O2 125.88(19) 7_575 . ?
O2 C6 C5 117.06(10) 7_575 . ?
O2 C6 C5 117.06(10) . . ?
C4 C5 C6 120.32(10) . . ?
C4 C5 C6 120.32(10) 7_575 . ?
C4 C5 C4 119.4(2) . 7_575 ?
C3 C2 C1 120.31(10) 7_575 . ?
C3 C2 C1 120.31(10) . . ?
C3 C2 C3 119.4(2) 7_575 . ?
O1S C2S N3S 125.2(3) . . ?
O1S C2S H2S 117.4 . . ?
N3S C2S H2S 117.4 . . ?
C2 C3 H3 119.8 . . ?
C2 C3 C4 120.37(16) . . ?
C4 C3 H3 119.8 . . ?
C5 C4 C3 120.26(15) . . ?
C5 C4 H4 119.9 . . ?
C3 C4 H4 119.9 . . ?
N3S C4S H4SA 109.5 . . ?
N3S C4S H4SB 109.5 . . ?
N3S C4S H4SC 109.5 . . ?
H4SA C4S H4SB 109.5 . . ?
H4SA C4S H4SC 109.5 . . ?
H4SB C4S H4SC 109.5 . . ?
N3S C5S H5SA 109.5 . . ?
N3S C5S H5SB 109.5 . . ?
N3S C5S H5SC 109.5 . . ?
H5SA C5S H5SB 109.5 . . ?
H5SA C5S H5SC 109.5 . . ?
H5SB C5S H5SC 109.5 . . ?

loop_
_geom_bond_atom_site_label_1
_geom_bond_atom_site_label_2
_geom_bond_distance
_geom_bond_site_symmetry_2
_geom_bond_publ_flag
Fe1 O1S 2.1837(10) 5_666 ?
Fe1 O1S 2.1837(10) . ?
Fe1 O1 2.0587(11) . ?
Fe1 O1 2.0587(11) 5_666 ?
Fe1 O2 2.1001(11) 4_466 ?
Fe1 O2 2.1001(11) 8_755 ?
O1S C2S 1.260(3) . ?
O1 C1 1.2526(15) . ?
O2 C6 1.2563(15) . ?
N3S C2S 1.296(3) . ?
N3S C4S 1.468(4) . ?
N3S C5S 1.451(4) . ?
C1 C2 1.509(3) . ?
C6 C5 1.507(3) . ?
C5 C4 1.384(2) . ?
C5 C4 1.384(2) 7_575 ?
C2 C3 1.382(2) 7_575 ?
C2 C3 1.382(2) . ?
C2S H2S 0.9500 . ?
C3 H3 0.9500 . ?
C3 C4 1.392(2) . ?
C4 H4 0.9500 . ?
C4S H4SA 0.9800 . ?
C4S H4SB 0.9800 . ?
C4S H4SC 0.9800 . ?
C5S H5SA 0.9800 . ?
C5S H5SB 0.9800 . ?
C5S H5SC 0.9800 . ?
